data_4335458
loop_
_publ_author_name
'Holger Braunschweig'
'Alexander Damme'
'Thomas Kupfer'

_publ_section_title
;
 Diboran(4)yl Platinum(II) Complexes
;
_journal_name_full 'Inorganic Chemistry'
_journal_page_first 7822
_journal_page_last 7824
_journal_paper_doi 10.1021/ic400641a
_journal_volume 52
_journal_year 2013
_chemical_formula_moiety 'C32 H56 B2 Cl2 P2 Pt'
_chemical_formula_sum 'C32 H56 B2 Cl2 P2 Pt'
_chemical_formula_weight 790.32
_chemical_name_common
;
?
;
_chemical_name_systematic
; 
?
;
_space_group_IT_number 14
_symmetry_cell_setting monoclinic
_symmetry_space_group_name_Hall '-P 2yn'
_symmetry_space_group_name_H-M 'P 1 21/n 1'
_atom_sites_solution_hydrogens geom
_atom_sites_solution_primary direct
_atom_sites_solution_secondary difmap
_audit_creation_method SHELXL-97
_cell_angle_alpha 90.00
_cell_angle_beta 99.094(2)
_cell_angle_gamma 90.00
_cell_formula_units_Z 4
_cell_length_a 12.4828(9)
_cell_length_b 19.9323(15)
_cell_length_c 14.2861(11)
_cell_measurement_reflns_used 7716
_cell_measurement_temperature 100(2)
_cell_measurement_theta_max 26.75
_cell_measurement_theta_min 2.50
_cell_volume 3509.9(5)
_computing_cell_refinement 'Saint+ ver. 7.68A (Bruker AXS)'
_computing_data_collection 'APEX2 ver. 2010.3 (Bruker AXS)'
_computing_data_reduction 'Saint+ ver. 7.68A (Bruker AXS)'
_computing_molecular_graphics 'XP ver. 5.1 (Bruker AXS, 1998)'
_computing_publication_material 'SHELXL-97 (Sheldrick, 2008)'
_computing_structure_refinement 'SHELXL-97 (Sheldrick, 2008)'
_computing_structure_solution 'SHELXS-97 (Sheldrick, 2008)'
_diffrn_ambient_temperature 100(2)
_diffrn_detector_area_resol_mean 8.333
_diffrn_measured_fraction_theta_full 0.999
_diffrn_measured_fraction_theta_max 0.997
_diffrn_measurement_device_type 'Bruker X8-APEX II'
_diffrn_measurement_method '\f and \w scans'
_diffrn_radiation_monochromator 'multi-layer mirror'
_diffrn_radiation_source 'rotating anode'
_diffrn_radiation_type MoK\a
_diffrn_radiation_wavelength 0.71073
_diffrn_reflns_av_R_equivalents 0.0440
_diffrn_reflns_av_sigmaI/netI 0.0229
_diffrn_reflns_limit_h_max 15
_diffrn_reflns_limit_h_min -15
_diffrn_reflns_limit_k_max 25
_diffrn_reflns_limit_k_min -25
_diffrn_reflns_limit_l_max 18
_diffrn_reflns_limit_l_min -18
_diffrn_reflns_number 57289
_diffrn_reflns_theta_full 26.00
_diffrn_reflns_theta_max 26.77
_diffrn_reflns_theta_min 1.77
_exptl_absorpt_coefficient_mu 4.261
_exptl_absorpt_correction_T_max 0.7454
_exptl_absorpt_correction_T_min 0.5169
_exptl_absorpt_correction_type multi-scan
_exptl_absorpt_process_details 'Sadabs 2008/1 (Bruker 2008)'
_exptl_crystal_colour orange
_exptl_crystal_density_diffrn 1.496
_exptl_crystal_description block
_exptl_crystal_F_000 1600
_exptl_crystal_size_max 0.35
_exptl_crystal_size_mid 0.30
_exptl_crystal_size_min 0.25
_refine_diff_density_max 1.159
_refine_diff_density_min -0.557
_refine_diff_density_rms 0.081
_refine_ls_extinction_method none
_refine_ls_goodness_of_fit_ref 1.086
_refine_ls_hydrogen_treatment constr
_refine_ls_matrix_type full
_refine_ls_number_parameters 360
_refine_ls_number_reflns 7454
_refine_ls_number_restraints 0
_refine_ls_restrained_S_all 1.086
_refine_ls_R_factor_all 0.0223
_refine_ls_R_factor_gt 0.0200
_refine_ls_shift/su_max 0.004
_refine_ls_shift/su_mean 0.000
_refine_ls_structure_factor_coef Fsqd
_refine_ls_weighting_details 'calc w=1/[\s^2^(Fo^2^)+(0.0231P)^2^+3.1811P] where P=(Fo^2^+2Fc^2^)/3'
_refine_ls_weighting_scheme calc
_refine_ls_wR_factor_gt 0.0500
_refine_ls_wR_factor_ref 0.0511
_reflns_number_gt 6932
_reflns_number_total 7454
_reflns_threshold_expression >2sigma(I)
_cod_data_source_file ic400641a_si_002_2.cif
_cod_data_source_block CCDC-928668
_cod_database_code 4335458

loop_
_symmetry_equiv_pos_as_xyz
'x, y, z'
'-x+1/2, y+1/2, -z+1/2'
'-x, -y, -z'
'x-1/2, -y-1/2, z-1/2'

loop_
_atom_site_label
_atom_site_type_symbol
_atom_site_fract_x
_atom_site_fract_y
_atom_site_fract_z
_atom_site_U_iso_or_equiv
_atom_site_adp_type
_atom_site_occupancy
_atom_site_symmetry_multiplicity
_atom_site_calc_flag
_atom_site_refinement_flags
Pt1 Pt 0.235924(7) 0.804914(4) 0.356030(6) 0.01431(4) Uani 1 1 d .
Cl2 Cl 0.43282(5) 0.77933(3) 0.40764(4) 0.02238(12) Uani 1 1 d .
P3 P 0.23929(5) 0.84018(3) 0.51094(4) 0.01873(13) Uani 1 1 d .
C4 C 0.3297(2) 0.91238(14) 0.53975(18) 0.0265(6) Uani 1 1 d .
H4A H 0.3874 0.9095 0.4997 0.032 Uiso 1 1 calc R
H4B H 0.2872 0.9534 0.5204 0.032 Uiso 1 1 calc R
C5 C 0.3847(2) 0.92212(16) 0.6420(2) 0.0330(6) Uani 1 1 d .
H5A H 0.4307 0.9622 0.6462 0.049 Uiso 1 1 calc R
H5B H 0.4293 0.8828 0.6625 0.049 Uiso 1 1 calc R
H5C H 0.3293 0.9277 0.6829 0.049 Uiso 1 1 calc R
C6 C 0.2967(2) 0.77463(14) 0.59358(17) 0.0237(5) Uani 1 1 d .
H6A H 0.3731 0.7671 0.5855 0.028 Uiso 1 1 calc R
H6B H 0.2969 0.7908 0.6591 0.028 Uiso 1 1 calc R
C7 C 0.2368(2) 0.70808(14) 0.5816(2) 0.0279(6) Uani 1 1 d .
H7A H 0.2723 0.6759 0.6282 0.042 Uiso 1 1 calc R
H7B H 0.2379 0.6908 0.5175 0.042 Uiso 1 1 calc R
H7C H 0.1615 0.7147 0.5912 0.042 Uiso 1 1 calc R
C8 C 0.1086(2) 0.86037(13) 0.54663(17) 0.0232(5) Uani 1 1 d .
H8A H 0.0779 0.8995 0.5089 0.028 Uiso 1 1 calc R
H8B H 0.0591 0.8221 0.5289 0.028 Uiso 1 1 calc R
P10 P 0.25216(5) 0.74626(3) 0.21645(4) 0.01573(12) Uani 1 1 d .
C10 C 0.1076(2) 0.87615(14) 0.65138(19) 0.0284(6) Uani 1 1 d .
H10A H 0.0332 0.8860 0.6610 0.043 Uiso 1 1 calc R
H10B H 0.1539 0.9151 0.6701 0.043 Uiso 1 1 calc R
H10C H 0.1350 0.8374 0.6901 0.043 Uiso 1 1 calc R
C11 C 0.33182(19) 0.66980(12) 0.24527(17) 0.0190(5) Uani 1 1 d .
H11A H 0.3364 0.6453 0.1858 0.023 Uiso 1 1 calc R
H11B H 0.4065 0.6826 0.2739 0.023 Uiso 1 1 calc R
C12 C 0.2858(2) 0.62293(12) 0.31289(18) 0.0230(5) Uani 1 1 d .
H12A H 0.3325 0.5834 0.3251 0.035 Uiso 1 1 calc R
H12B H 0.2126 0.6089 0.2845 0.035 Uiso 1 1 calc R
H12C H 0.2825 0.6463 0.3727 0.035 Uiso 1 1 calc R
C13 C 0.1268(2) 0.71682(13) 0.14407(17) 0.0207(5) Uani 1 1 d .
H13A H 0.0748 0.7044 0.1868 0.025 Uiso 1 1 calc R
H13B H 0.0945 0.7545 0.1040 0.025 Uiso 1 1 calc R
C14 C 0.1398(2) 0.65674(13) 0.07954(18) 0.0261(6) Uani 1 1 d .
H14A H 0.0687 0.6441 0.0445 0.039 Uiso 1 1 calc R
H14B H 0.1707 0.6188 0.1183 0.039 Uiso 1 1 calc R
H14C H 0.1883 0.6690 0.0347 0.039 Uiso 1 1 calc R
C15 C 0.3215(2) 0.78589(12) 0.12697(17) 0.0201(5) Uani 1 1 d .
H15A H 0.3178 0.7551 0.0722 0.024 Uiso 1 1 calc R
H15B H 0.2815 0.8272 0.1044 0.024 Uiso 1 1 calc R
C16 C 0.4396(2) 0.80421(13) 0.1598(2) 0.0260(6) Uani 1 1 d .
H16A H 0.4696 0.8247 0.1073 0.039 Uiso 1 1 calc R
H16B H 0.4808 0.7636 0.1809 0.039 Uiso 1 1 calc R
H16C H 0.4445 0.8361 0.2126 0.039 Uiso 1 1 calc R
B17 B 0.0809(2) 0.83783(13) 0.31590(18) 0.0162(5) Uani 1 1 d .
C18 C -0.0354(2) 0.81184(12) 0.32875(17) 0.0167(5) Uani 1 1 d .
C19 C -0.12455(19) 0.85776(12) 0.31750(16) 0.0186(5) Uani 1 1 d .
C20 C -0.2272(2) 0.83690(13) 0.33381(17) 0.0208(5) Uani 1 1 d .
C21 C -0.2428(2) 0.77060(14) 0.35651(16) 0.0211(5) Uani 1 1 d .
H21 H -0.3130 0.7565 0.3660 0.025 Uiso 1 1 calc R
C22 C -0.1594(2) 0.72387(12) 0.36585(16) 0.0191(5) Uani 1 1 d .
C23 C -0.05481(19) 0.74471(12) 0.35441(16) 0.0169(5) Uani 1 1 d .
C24 C -0.1146(2) 0.93028(13) 0.2902(2) 0.0278(6) Uani 1 1 d .
H24A H -0.1809 0.9443 0.2487 0.042 Uiso 1 1 calc R
H24B H -0.0524 0.9355 0.2567 0.042 Uiso 1 1 calc R
H24C H -0.1039 0.9582 0.3474 0.042 Uiso 1 1 calc R
C25 C -0.3220(2) 0.88486(14) 0.3269(2) 0.0289(6) Uani 1 1 d .
H25A H -0.3398 0.9015 0.2617 0.043 Uiso 1 1 calc R
H25B H -0.3026 0.9227 0.3700 0.043 Uiso 1 1 calc R
H25C H -0.3849 0.8615 0.3444 0.043 Uiso 1 1 calc R
C26 C -0.1819(2) 0.65227(13) 0.38916(19) 0.0258(6) Uani 1 1 d .
H26A H -0.1601 0.6227 0.3407 0.039 Uiso 1 1 calc R
H26B H -0.2596 0.6467 0.3907 0.039 Uiso 1 1 calc R
H26C H -0.1406 0.6408 0.4513 0.039 Uiso 1 1 calc R
C27 C 0.0324(2) 0.69235(11) 0.37049(19) 0.0204(5) Uani 1 1 d .
H27A H 0.0319 0.6709 0.4321 0.031 Uiso 1 1 calc R
H27B H 0.1032 0.7134 0.3696 0.031 Uiso 1 1 calc R
H27C H 0.0192 0.6585 0.3203 0.031 Uiso 1 1 calc R
B28 B 0.1344(2) 0.90613(13) 0.27744(19) 0.0177(5) Uani 1 1 d .
Cl29 Cl 0.14432(5) 0.97936(3) 0.35829(4) 0.02143(12) Uani 1 1 d .
C30 C 0.17584(19) 0.92405(11) 0.18144(17) 0.0171(5) Uani 1 1 d .
C31 C 0.28013(19) 0.95266(11) 0.18251(18) 0.0183(5) Uani 1 1 d .
C32 C 0.3101(2) 0.97640(12) 0.09805(18) 0.0215(5) Uani 1 1 d .
C33 C 0.2374(2) 0.97123(12) 0.01487(18) 0.0230(5) Uani 1 1 d .
H33 H 0.2570 0.9896 -0.0414 0.028 Uiso 1 1 calc R
C34 C 0.1369(2) 0.94027(12) 0.00982(17) 0.0211(5) Uani 1 1 d .
C35 C 0.1061(2) 0.91583(12) 0.09385(17) 0.0183(5) Uani 1 1 d .
C36 C 0.3613(2) 0.95731(13) 0.27303(19) 0.0236(5) Uani 1 1 d .
H36A H 0.4342 0.9479 0.2592 0.035 Uiso 1 1 calc R
H36B H 0.3427 0.9244 0.3189 0.035 Uiso 1 1 calc R
H36C H 0.3594 1.0025 0.2996 0.035 Uiso 1 1 calc R
C37 C 0.4201(2) 1.00771(14) 0.0978(2) 0.0310(6) Uani 1 1 d .
H37A H 0.4212 1.0304 0.0371 0.046 Uiso 1 1 calc R
H37B H 0.4759 0.9727 0.1065 0.046 Uiso 1 1 calc R
H37C H 0.4347 1.0404 0.1495 0.046 Uiso 1 1 calc R
C38 C 0.0626(2) 0.93315(13) -0.08388(18) 0.0262(6) Uani 1 1 d .
H38A H 0.0484 0.8855 -0.0974 0.039 Uiso 1 1 calc R
H38B H 0.0973 0.9530 -0.1343 0.039 Uiso 1 1 calc R
H38C H -0.0059 0.9563 -0.0807 0.039 Uiso 1 1 calc R
C39 C -0.0038(2) 0.88268(13) 0.08663(18) 0.0229(5) Uani 1 1 d .
H39A H -0.0608 0.9166 0.0716 0.034 Uiso 1 1 calc R
H39B H -0.0106 0.8613 0.1472 0.034 Uiso 1 1 calc R
H39C H -0.0114 0.8487 0.0364 0.034 Uiso 1 1 calc R

loop_
_atom_site_aniso_label
_atom_site_aniso_U_11
_atom_site_aniso_U_22
_atom_site_aniso_U_33
_atom_site_aniso_U_23
_atom_site_aniso_U_13
_atom_site_aniso_U_12
Pt1 0.01193(5) 0.01724(5) 0.01372(5) 0.00103(3) 0.00187(3) -0.00084(3)
Cl2 0.0142(3) 0.0310(3) 0.0212(3) -0.0016(2) 0.0005(2) 0.0004(2)
P3 0.0166(3) 0.0244(3) 0.0150(3) -0.0002(2) 0.0017(2) 0.0000(2)
C4 0.0250(14) 0.0303(14) 0.0226(13) -0.0028(11) -0.0014(10) -0.0051(11)
C5 0.0287(15) 0.0396(17) 0.0287(15) -0.0075(12) -0.0012(12) -0.0016(12)
C6 0.0212(13) 0.0343(15) 0.0155(12) 0.0039(10) 0.0021(10) 0.0047(11)
C7 0.0271(15) 0.0329(15) 0.0237(14) 0.0068(11) 0.0039(11) 0.0037(11)
C8 0.0204(13) 0.0292(14) 0.0209(12) 0.0006(10) 0.0060(10) 0.0016(10)
P10 0.0137(3) 0.0177(3) 0.0158(3) 0.0012(2) 0.0025(2) 0.0001(2)
C10 0.0275(14) 0.0345(15) 0.0254(14) -0.0056(11) 0.0104(11) -0.0026(11)
C11 0.0168(12) 0.0200(12) 0.0200(12) -0.0011(10) 0.0020(9) 0.0017(9)
C12 0.0243(13) 0.0196(12) 0.0248(13) 0.0039(10) 0.0026(10) 0.0006(10)
C13 0.0162(12) 0.0261(13) 0.0183(12) -0.0008(10) -0.0021(9) -0.0016(10)
C14 0.0272(14) 0.0271(14) 0.0213(13) -0.0017(10) -0.0043(10) 0.0002(10)
C15 0.0227(13) 0.0200(12) 0.0192(12) 0.0016(9) 0.0078(10) 0.0001(10)
C16 0.0220(14) 0.0276(14) 0.0305(15) 0.0051(10) 0.0104(11) -0.0018(10)
B17 0.0161(13) 0.0177(13) 0.0149(12) -0.0006(10) 0.0028(10) 0.0004(10)
C18 0.0155(12) 0.0203(12) 0.0141(11) 0.0007(9) 0.0016(9) -0.0013(9)
C19 0.0172(12) 0.0213(12) 0.0169(11) 0.0000(9) 0.0022(9) 0.0002(9)
C20 0.0158(12) 0.0295(14) 0.0170(12) 0.0011(10) 0.0021(9) 0.0004(10)
C21 0.0152(12) 0.0310(14) 0.0177(12) 0.0000(10) 0.0041(9) -0.0066(10)
C22 0.0226(13) 0.0225(12) 0.0125(11) 0.0012(9) 0.0034(9) -0.0072(10)
C23 0.0177(12) 0.0201(12) 0.0129(11) 0.0004(9) 0.0025(9) -0.0020(9)
C24 0.0196(13) 0.0228(13) 0.0415(16) 0.0078(11) 0.0065(11) 0.0039(10)
C25 0.0168(13) 0.0363(15) 0.0340(15) 0.0075(12) 0.0052(11) 0.0018(11)
C26 0.0252(14) 0.0284(14) 0.0244(13) 0.0021(11) 0.0056(11) -0.0096(11)
C27 0.0211(13) 0.0172(12) 0.0234(13) 0.0037(9) 0.0052(10) -0.0016(9)
B28 0.0142(12) 0.0172(13) 0.0206(13) 0.0005(10) -0.0009(10) 0.0015(10)
Cl29 0.0230(3) 0.0191(3) 0.0228(3) -0.0015(2) 0.0052(2) -0.0013(2)
C30 0.0191(12) 0.0118(11) 0.0208(12) 0.0001(9) 0.0047(9) 0.0010(8)
C31 0.0192(12) 0.0127(11) 0.0241(12) -0.0034(9) 0.0064(10) 0.0002(9)
C32 0.0255(13) 0.0120(11) 0.0298(13) -0.0043(9) 0.0133(11) -0.0016(9)
C33 0.0344(15) 0.0152(12) 0.0228(13) 0.0036(9) 0.0146(11) 0.0048(10)
C34 0.0274(13) 0.0159(11) 0.0207(12) 0.0005(9) 0.0058(10) 0.0065(10)
C35 0.0203(12) 0.0130(11) 0.0218(12) 0.0015(9) 0.0041(9) 0.0032(9)
C36 0.0171(12) 0.0215(13) 0.0326(14) -0.0023(10) 0.0054(10) -0.0033(9)
C37 0.0348(16) 0.0254(14) 0.0373(16) -0.0054(11) 0.0196(13) -0.0095(11)
C38 0.0325(15) 0.0265(13) 0.0197(13) 0.0003(10) 0.0047(11) 0.0081(11)
C39 0.0211(13) 0.0222(13) 0.0239(13) 0.0025(10) -0.0007(10) 0.0002(10)

loop_
_atom_type_symbol
_atom_type_description
_atom_type_scat_dispersion_real
_atom_type_scat_dispersion_imag
_atom_type_scat_source
C C 0.0033 0.0016 'International Tables Vol C Tables 4.2.6.8 and 6.1.1.4'
H H 0.0000 0.0000 'International Tables Vol C Tables 4.2.6.8 and 6.1.1.4'
B B 0.0013 0.0007 'International Tables Vol C Tables 4.2.6.8 and 6.1.1.4'
P P 0.1023 0.0942 'International Tables Vol C Tables 4.2.6.8 and 6.1.1.4'
Cl Cl 0.1484 0.1585 'International Tables Vol C Tables 4.2.6.8 and 6.1.1.4'
Pt Pt -1.7033 8.3905 'International Tables Vol C Tables 4.2.6.8 and 6.1.1.4'

loop_
_geom_angle_atom_site_label_1
_geom_angle_atom_site_label_2
_geom_angle_atom_site_label_3
_geom_angle
B17 Pt1 P3 92.53(7)
B17 Pt1 P10 97.29(7)
P3 Pt1 P10 166.35(2)
B17 Pt1 Cl2 172.97(8)
P3 Pt1 Cl2 84.94(2)
P10 Pt1 Cl2 86.34(2)
B17 Pt1 B28 40.25(9)
P3 Pt1 B28 96.51(6)
P10 Pt1 B28 97.11(6)
Cl2 Pt1 B28 133.47(6)
C8 P3 C6 104.65(12)
C8 P3 C4 107.99(13)
C6 P3 C4 104.54(13)
C8 P3 Pt1 116.80(9)
C6 P3 Pt1 110.24(9)
C4 P3 Pt1 111.72(9)
C5 C4 P3 118.8(2)
C5 C4 H4A 107.6
P3 C4 H4A 107.6
C5 C4 H4B 107.6
P3 C4 H4B 107.6
H4A C4 H4B 107.0
C4 C5 H5A 109.5
C4 C5 H5B 109.5
H5A C5 H5B 109.5
C4 C5 H5C 109.5
H5A C5 H5C 109.5
H5B C5 H5C 109.5
C7 C6 P3 114.52(18)
C7 C6 H6A 108.6
P3 C6 H6A 108.6
C7 C6 H6B 108.6
P3 C6 H6B 108.6
H6A C6 H6B 107.6
C6 C7 H7A 109.5
C6 C7 H7B 109.5
H7A C7 H7B 109.5
C6 C7 H7C 109.5
H7A C7 H7C 109.5
H7B C7 H7C 109.5
C10 C8 P3 117.60(19)
C10 C8 H8A 107.9
P3 C8 H8A 107.9
C10 C8 H8B 107.9
P3 C8 H8B 107.9
H8A C8 H8B 107.2
C11 P10 C13 104.22(12)
C11 P10 C15 102.48(11)
C13 P10 C15 101.55(12)
C11 P10 Pt1 109.89(8)
C13 P10 Pt1 117.28(8)
C15 P10 Pt1 119.45(8)
C8 C10 H10A 109.5
C8 C10 H10B 109.5
H10A C10 H10B 109.5
C8 C10 H10C 109.5
H10A C10 H10C 109.5
H10B C10 H10C 109.5
C12 C11 P10 114.08(17)
C12 C11 H11A 108.7
P10 C11 H11A 108.7
C12 C11 H11B 108.7
P10 C11 H11B 108.7
H11A C11 H11B 107.6
C11 C12 H12A 109.5
C11 C12 H12B 109.5
H12A C12 H12B 109.5
C11 C12 H12C 109.5
H12A C12 H12C 109.5
H12B C12 H12C 109.5
C14 C13 P10 115.26(18)
C14 C13 H13A 108.5
P10 C13 H13A 108.5
C14 C13 H13B 108.5
P10 C13 H13B 108.5
H13A C13 H13B 107.5
C13 C14 H14A 109.5
C13 C14 H14B 109.5
H14A C14 H14B 109.5
C13 C14 H14C 109.5
H14A C14 H14C 109.5
H14B C14 H14C 109.5
C16 C15 P10 115.49(18)
C16 C15 H15A 108.4
P10 C15 H15A 108.4
C16 C15 H15B 108.4
P10 C15 H15B 108.4
H15A C15 H15B 107.5
C15 C16 H16A 109.5
C15 C16 H16B 109.5
H16A C16 H16B 109.5
C15 C16 H16C 109.5
H16A C16 H16C 109.5
H16B C16 H16C 109.5
C18 B17 B28 137.6(2)
C18 B17 Pt1 135.34(18)
B28 B17 Pt1 86.73(15)
C23 C18 C19 118.1(2)
C23 C18 B17 122.5(2)
C19 C18 B17 119.4(2)
C20 C19 C18 120.5(2)
C20 C19 C24 116.3(2)
C18 C19 C24 123.2(2)
C21 C20 C19 119.3(2)
C21 C20 C25 118.8(2)
C19 C20 C25 121.9(2)
C20 C21 C22 122.2(2)
C20 C21 H21 118.9
C22 C21 H21 118.9
C21 C22 C23 119.2(2)
C21 C22 C26 119.7(2)
C23 C22 C26 121.1(2)
C22 C23 C18 120.6(2)
C22 C23 C27 116.2(2)
C18 C23 C27 123.1(2)
C19 C24 H24A 109.5
C19 C24 H24B 109.5
H24A C24 H24B 109.5
C19 C24 H24C 109.5
H24A C24 H24C 109.5
H24B C24 H24C 109.5
C20 C25 H25A 109.5
C20 C25 H25B 109.5
H25A C25 H25B 109.5
C20 C25 H25C 109.5
H25A C25 H25C 109.5
H25B C25 H25C 109.5
C22 C26 H26A 109.5
C22 C26 H26B 109.5
H26A C26 H26B 109.5
C22 C26 H26C 109.5
H26A C26 H26C 109.5
H26B C26 H26C 109.5
C23 C27 H27A 109.5
C23 C27 H27B 109.5
H27A C27 H27B 109.5
C23 C27 H27C 109.5
H27A C27 H27C 109.5
H27B C27 H27C 109.5
C30 B28 B17 132.9(2)
C30 B28 Cl29 111.33(17)
B17 B28 Cl29 115.69(18)
C30 B28 Pt1 110.67(15)
B17 B28 Pt1 53.02(12)
Cl29 B28 Pt1 111.69(12)
C35 C30 C31 119.4(2)
C35 C30 B28 120.0(2)
C31 C30 B28 120.4(2)
C32 C31 C30 119.7(2)
C32 C31 C36 118.8(2)
C30 C31 C36 121.5(2)
C33 C32 C31 119.2(2)
C33 C32 C37 120.2(2)
C31 C32 C37 120.6(2)
C32 C33 C34 122.9(2)
C32 C33 H33 118.6
C34 C33 H33 118.6
C33 C34 C35 118.5(2)
C33 C34 C38 120.7(2)
C35 C34 C38 120.9(2)
C34 C35 C30 120.1(2)
C34 C35 C39 117.5(2)
C30 C35 C39 122.4(2)
C31 C36 H36A 109.5
C31 C36 H36B 109.5
H36A C36 H36B 109.5
C31 C36 H36C 109.5
H36A C36 H36C 109.5
H36B C36 H36C 109.5
C32 C37 H37A 109.5
C32 C37 H37B 109.5
H37A C37 H37B 109.5
C32 C37 H37C 109.5
H37A C37 H37C 109.5
H37B C37 H37C 109.5
C34 C38 H38A 109.5
C34 C38 H38B 109.5
H38A C38 H38B 109.5
C34 C38 H38C 109.5
H38A C38 H38C 109.5
H38B C38 H38C 109.5
C35 C39 H39A 109.5
C35 C39 H39B 109.5
H39A C39 H39B 109.5
C35 C39 H39C 109.5
H39A C39 H39C 109.5
H39B C39 H39C 109.5

loop_
_geom_bond_atom_site_label_1
_geom_bond_atom_site_label_2
_geom_bond_distance
Pt1 B17 2.038(3)
Pt1 P3 2.3161(6)
Pt1 P10 2.3478(6)
Pt1 Cl2 2.5044(6)
Pt1 B28 2.547(3)
P3 C8 1.829(2)
P3 C6 1.829(3)
P3 C4 1.835(3)
C4 C5 1.525(4)
C4 H4A 0.9900
C4 H4B 0.9900
C5 H5A 0.9800
C5 H5B 0.9800
C5 H5C 0.9800
C6 C7 1.519(4)
C6 H6A 0.9900
C6 H6B 0.9900
C7 H7A 0.9800
C7 H7B 0.9800
C7 H7C 0.9800
C8 C10 1.531(3)
C8 H8A 0.9900
C8 H8B 0.9900
P10 C11 1.831(2)
P10 C13 1.831(2)
P10 C15 1.832(2)
C10 H10A 0.9800
C10 H10B 0.9800
C10 H10C 0.9800
C11 C12 1.520(3)
C11 H11A 0.9900
C11 H11B 0.9900
C12 H12A 0.9800
C12 H12B 0.9800
C12 H12C 0.9800
C13 C14 1.536(4)
C13 H13A 0.9900
C13 H13B 0.9900
C14 H14A 0.9800
C14 H14B 0.9800
C14 H14C 0.9800
C15 C16 1.519(4)
C15 H15A 0.9900
C15 H15B 0.9900
C16 H16A 0.9800
C16 H16B 0.9800
C16 H16C 0.9800
B17 C18 1.579(3)
B17 B28 1.648(4)
C18 C23 1.418(3)
C18 C19 1.430(3)
C19 C20 1.401(3)
C19 C24 1.508(3)
C20 C21 1.382(4)
C20 C25 1.512(4)
C21 C22 1.387(4)
C21 H21 0.9500
C22 C23 1.404(3)
C22 C26 1.502(3)
C23 C27 1.499(3)
C24 H24A 0.9800
C24 H24B 0.9800
C24 H24C 0.9800
C25 H25A 0.9800
C25 H25B 0.9800
C25 H25C 0.9800
C26 H26A 0.9800
C26 H26B 0.9800
C26 H26C 0.9800
C27 H27A 0.9800
C27 H27B 0.9800
C27 H27C 0.9800
B28 C30 1.581(3)
B28 Cl29 1.853(3)
C30 C35 1.416(3)
C30 C31 1.419(3)
C31 C32 1.401(3)
C31 C36 1.514(4)
C32 C33 1.380(4)
C32 C37 1.509(4)
C33 C34 1.390(4)
C33 H33 0.9500
C34 C35 1.404(3)
C34 C38 1.509(4)
C35 C39 1.512(3)
C36 H36A 0.9800
C36 H36B 0.9800
C36 H36C 0.9800
C37 H37A 0.9800
C37 H37B 0.9800
C37 H37C 0.9800
C38 H38A 0.9800
C38 H38B 0.9800
C38 H38C 0.9800
C39 H39A 0.9800
C39 H39B 0.9800
C39 H39C 0.9800

loop_
_geom_torsion_atom_site_label_1
_geom_torsion_atom_site_label_2
_geom_torsion_atom_site_label_3
_geom_torsion_atom_site_label_4
_geom_torsion
B17 Pt1 P3 C8 15.01(12)
P10 Pt1 P3 C8 -121.07(12)
Cl2 Pt1 P3 C8 -171.56(10)
B28 Pt1 P3 C8 55.20(12)
B17 Pt1 P3 C6 134.23(12)
P10 Pt1 P3 C6 -1.85(14)
Cl2 Pt1 P3 C6 -52.34(9)
B28 Pt1 P3 C6 174.42(11)
B17 Pt1 P3 C4 -109.99(12)
P10 Pt1 P3 C4 113.93(13)
Cl2 Pt1 P3 C4 63.44(10)
B28 Pt1 P3 C4 -69.80(12)
C8 P3 C4 C5 79.1(2)
C6 P3 C4 C5 -32.0(2)
Pt1 P3 C4 C5 -151.16(19)
C8 P3 C6 C7 68.3(2)
C4 P3 C6 C7 -178.31(19)
Pt1 P3 C6 C7 -58.1(2)
C6 P3 C8 C10 51.1(2)
C4 P3 C8 C10 -59.8(2)
Pt1 P3 C8 C10 173.30(17)
B17 Pt1 P10 C11 -143.10(11)
P3 Pt1 P10 C11 -7.42(13)
Cl2 Pt1 P10 C11 42.94(9)
B28 Pt1 P10 C11 176.31(10)
B17 Pt1 P10 C13 -24.37(12)
P3 Pt1 P10 C13 111.31(13)
Cl2 Pt1 P10 C13 161.67(10)
B28 Pt1 P10 C13 -64.96(11)
B17 Pt1 P10 C15 98.98(12)
P3 Pt1 P10 C15 -125.33(12)
Cl2 Pt1 P10 C15 -74.97(10)
B28 Pt1 P10 C15 58.40(11)
C13 P10 C11 C12 -69.2(2)
C15 P10 C11 C12 -174.77(18)
Pt1 P10 C11 C12 57.24(19)
C11 P10 C13 C14 -34.3(2)
C15 P10 C13 C14 71.9(2)
Pt1 P10 C13 C14 -155.99(16)
C11 P10 C15 C16 -60.9(2)
C13 P10 C15 C16 -168.50(19)
Pt1 P10 C15 C16 60.8(2)
P3 Pt1 B17 C18 -76.4(2)
P10 Pt1 B17 C18 94.1(2)
Cl2 Pt1 B17 C18 -145.1(5)
B28 Pt1 B17 C18 -173.5(3)
P3 Pt1 B17 B28 97.10(13)
P10 Pt1 B17 B28 -92.40(13)
Cl2 Pt1 B17 B28 28.4(7)
B28 B17 C18 C23 172.0(3)
Pt1 B17 C18 C23 -17.6(4)
B28 B17 C18 C19 -10.3(4)
Pt1 B17 C18 C19 160.2(2)
C23 C18 C19 C20 1.5(3)
B17 C18 C19 C20 -176.3(2)
C23 C18 C19 C24 -179.8(2)
B17 C18 C19 C24 2.3(4)
C18 C19 C20 C21 -3.1(4)
C24 C19 C20 C21 178.2(2)
C18 C19 C20 C25 177.2(2)
C24 C19 C20 C25 -1.5(4)
C19 C20 C21 C22 1.5(4)
C25 C20 C21 C22 -178.8(2)
C20 C21 C22 C23 1.7(4)
C20 C21 C22 C26 -179.1(2)
C21 C22 C23 C18 -3.3(3)
C26 C22 C23 C18 177.5(2)
C21 C22 C23 C27 176.9(2)
C26 C22 C23 C27 -2.3(3)
C19 C18 C23 C22 1.7(3)
B17 C18 C23 C22 179.5(2)
C19 C18 C23 C27 -178.5(2)
B17 C18 C23 C27 -0.7(4)
C18 B17 B28 C30 -102.3(4)
Pt1 B17 B28 C30 84.4(3)
C18 B17 B28 Cl29 74.6(3)
Pt1 B17 B28 Cl29 -98.69(15)
C18 B17 B28 Pt1 173.3(3)
B17 Pt1 B28 C30 -128.8(2)
P3 Pt1 B28 C30 144.96(15)
P10 Pt1 B28 C30 -35.92(16)
Cl2 Pt1 B28 C30 55.78(19)
P3 Pt1 B28 B17 -86.21(13)
P10 Pt1 B28 B17 92.91(13)
Cl2 Pt1 B28 B17 -175.39(11)
B17 Pt1 B28 Cl29 106.53(19)
P3 Pt1 B28 Cl29 20.32(12)
P10 Pt1 B28 Cl29 -160.56(11)
Cl2 Pt1 B28 Cl29 -68.86(15)
B17 B28 C30 C35 54.7(4)
Cl29 B28 C30 C35 -122.3(2)
Pt1 B28 C30 C35 112.9(2)
B17 B28 C30 C31 -129.6(3)
Cl29 B28 C30 C31 53.4(3)
Pt1 B28 C30 C31 -71.4(2)
C35 C30 C31 C32 4.2(3)
B28 C30 C31 C32 -171.6(2)
C35 C30 C31 C36 -174.9(2)
B28 C30 C31 C36 9.4(3)
C30 C31 C32 C33 -0.3(3)
C36 C31 C32 C33 178.8(2)
C30 C31 C32 C37 179.3(2)
C36 C31 C32 C37 -1.6(3)
C31 C32 C33 C34 -3.3(4)
C37 C32 C33 C34 177.1(2)
C32 C33 C34 C35 2.9(4)
C32 C33 C34 C38 -177.1(2)
C33 C34 C35 C30 1.2(3)
C38 C34 C35 C30 -178.8(2)
C33 C34 C35 C39 179.7(2)
C38 C34 C35 C39 -0.3(3)
C31 C30 C35 C34 -4.6(3)
B28 C30 C35 C34 171.1(2)
C31 C30 C35 C39 176.9(2)
B28 C30 C35 C39 -7.3(3)
